data_7200448
loop_
_publ_author_name
'Koner, Rajesh'
'Goldberg, Israel'

_publ_section_title
;
 Supramolecular reactivity of naphthalene-1,4,5,8-tetracarboxylic acid
 towards transition metal ions: coordination polymers and discrete
 complexes with CuII, NiII and CoII
;
_journal_issue 2
_journal_name_full CrystEngComm
_journal_page_first 367
_journal_paper_doi 10.1039/b815885a
_journal_volume 11
_journal_year 2009
_chemical_formula_moiety 'C14 H24 Ni2 O18, 6(H2 O), (O)'
_chemical_formula_sum 'C14 H36 Ni2 O25'
_chemical_formula_weight 721.85
_chemical_name_systematic
;
?
;
_space_group_IT_number 2
_symmetry_cell_setting triclinic
_symmetry_space_group_name_Hall '-P 1'
_symmetry_space_group_name_H-M 'P -1'
_atom_sites_solution_hydrogens geom
_atom_sites_solution_primary direct
_atom_sites_solution_secondary difmap
_audit_creation_method SHELXL-97
_cell_angle_alpha 113.7998(17)
_cell_angle_beta 92.2836(16)
_cell_angle_gamma 107.734(2)
_cell_formula_units_Z 1
_cell_length_a 7.7137(2)
_cell_length_b 9.4183(3)
_cell_length_c 11.4240(4)
_cell_measurement_reflns_used 2583
_cell_measurement_temperature 180(2)
_cell_measurement_theta_max 27.89
_cell_measurement_theta_min 2.44
_cell_volume 710.56(4)
_computing_cell_refinement Denzo
_computing_data_collection 'Collect, Nonius B.V.'
_computing_data_reduction 'Denzo and Scalepack'
_computing_structure_refinement 'SHELXL-97 (Sheldrick, 1997)'
_computing_structure_solution SIR-97
_diffrn_ambient_temperature 180(2)
_diffrn_detector_area_resol_mean 12.8
_diffrn_measured_fraction_theta_full 0.969
_diffrn_measured_fraction_theta_max 0.969
_diffrn_measurement_device_type 'Nonius KappaCCD'
_diffrn_measurement_method '1 deg. \f and \w scans'
_diffrn_radiation_monochromator graphite
_diffrn_radiation_source 'fine-focus sealed tube'
_diffrn_radiation_type MoK\a
_diffrn_radiation_wavelength 0.71073
_diffrn_reflns_av_R_equivalents 0.0420
_diffrn_reflns_av_sigmaI/netI 0.0524
_diffrn_reflns_limit_h_max 10
_diffrn_reflns_limit_h_min 0
_diffrn_reflns_limit_k_max 11
_diffrn_reflns_limit_k_min -12
_diffrn_reflns_limit_l_max 14
_diffrn_reflns_limit_l_min -15
_diffrn_reflns_number 7743
_diffrn_reflns_theta_full 27.89
_diffrn_reflns_theta_max 27.89
_diffrn_reflns_theta_min 2.44
_diffrn_standards_number 0
_exptl_absorpt_coefficient_mu 1.426
_exptl_absorpt_correction_T_max 0.8145
_exptl_absorpt_correction_T_min 0.6742
_exptl_absorpt_correction_type multi-scan
_exptl_absorpt_process_details 'Blessing, 1995'
_exptl_crystal_colour 'pale blue'
_exptl_crystal_density_diffrn 1.687
_exptl_crystal_density_method 'not measured'
_exptl_crystal_description needle
_exptl_crystal_F_000 376
_exptl_crystal_size_max 0.30
_exptl_crystal_size_mid 0.15
_exptl_crystal_size_min 0.15
_refine_diff_density_max 0.770
_refine_diff_density_min -0.715
_refine_diff_density_rms 0.101
_refine_ls_extinction_method none
_refine_ls_goodness_of_fit_ref 1.041
_refine_ls_hydrogen_treatment constr
_refine_ls_matrix_type full
_refine_ls_number_parameters 191
_refine_ls_number_reflns 3292
_refine_ls_number_restraints 0
_refine_ls_restrained_S_all 1.041
_refine_ls_R_factor_all 0.0643
_refine_ls_R_factor_gt 0.0467
_refine_ls_shift/su_max 0.001
_refine_ls_shift/su_mean 0.000
_refine_ls_structure_factor_coef Fsqd
_refine_ls_weighting_details 'calc w=1/[\s^2^(Fo^2^)+(0.0538P)^2^+0.8156P] where P=(Fo^2^+2Fc^2^)/3'
_refine_ls_weighting_scheme calc
_refine_ls_wR_factor_gt 0.1056
_refine_ls_wR_factor_ref 0.1144
_reflns_number_gt 2633
_reflns_number_total 3292
_reflns_threshold_expression >2sigma(I)
_cod_data_source_file b815885a.txt
_cod_data_source_block Compound-7(ra8)
_cod_database_code 7200448

loop_
_symmetry_equiv_pos_as_xyz
'x, y, z'
'-x, -y, -z'

loop_
_atom_site_label
_atom_site_type_symbol
_atom_site_fract_x
_atom_site_fract_y
_atom_site_fract_z
_atom_site_U_iso_or_equiv
_atom_site_adp_type
_atom_site_occupancy
_atom_site_symmetry_multiplicity
_atom_site_calc_flag
_atom_site_refinement_flags
_atom_site_disorder_assembly
_atom_site_disorder_group
Ni1 Ni 0.82490(5) 0.03162(5) -0.29710(3) 0.01687(13) Uani 1 1 d . . .
O2 O 0.7021(3) 0.1926(2) -0.18321(18) 0.0162(4) Uani 1 1 d . . .
C3 C 0.5517(4) 0.1475(3) -0.1449(3) 0.0153(6) Uani 1 1 d . . .
O4 O 0.4532(3) -0.0009(2) -0.1765(2) 0.0228(5) Uani 1 1 d . . .
C5 C 0.4950(4) 0.2816(3) -0.0477(3) 0.0147(5) Uani 1 1 d . . .
C6 C 0.4439(4) 0.2596(4) 0.0589(3) 0.0179(6) Uani 1 1 d . . .
H6 H 0.4223 0.1550 0.0594 0.021 Uiso 1 1 calc R . .
C7 C 0.4228(4) 0.3892(4) 0.1677(3) 0.0185(6) Uani 1 1 d . . .
H7 H 0.3863 0.3710 0.2404 0.022 Uiso 1 1 calc R . .
C8 C 0.4545(4) 0.5421(3) 0.1701(3) 0.0141(5) Uani 1 1 d . . .
C9 C 0.5098(4) 0.4338(3) -0.0555(3) 0.0133(5) Uani 1 1 d . . .
C10 C 0.4821(4) 0.6831(3) 0.3014(3) 0.0158(6) Uani 1 1 d . . .
O11 O 0.6249(3) 0.8099(2) 0.33143(19) 0.0199(4) Uani 1 1 d . . .
O12 O 0.3713(3) 0.6667(3) 0.37811(19) 0.0202(4) Uani 1 1 d . . .
O13 O 0.5854(3) -0.1788(2) -0.36461(19) 0.0198(4) Uani 1 1 d D . .
H13A H 0.5212 -0.1348 -0.3121 0.024 Uiso 1 1 d RD . .
H13B H 0.5270 -0.2156 -0.4413 0.024 Uiso 1 1 d RD . .
O14 O 0.7663(3) 0.0788(2) -0.45326(19) 0.0177(4) Uani 1 1 d D . .
H14A H 0.7201 0.1549 -0.4310 0.021 Uiso 1 1 d RD . .
H14B H 0.7132 -0.0071 -0.5237 0.021 Uiso 1 1 d RD . .
O15 O 0.8807(3) -0.0147(3) -0.1444(2) 0.0269(5) Uani 1 1 d D . .
H15A H 0.9695 -0.0495 -0.1412 0.032 Uiso 1 1 d RD . .
H15B H 0.8674 0.0433 -0.0683 0.032 Uiso 1 1 d RD . .
O16 O 0.9509(3) -0.1281(3) -0.4038(2) 0.0273(5) Uani 1 1 d D . .
H16A H 0.8930 -0.2320 -0.4369 0.033 Uiso 1 1 d RD . .
H16B H 1.0334 -0.1140 -0.4492 0.033 Uiso 1 1 d RD . .
O17 O 1.0672(3) 0.2358(3) -0.2345(2) 0.0263(5) Uani 1 1 d D . .
H17A H 1.1626 0.2142 -0.2585 0.032 Uiso 1 1 d RD . .
H17B H 1.0937 0.3056 -0.1557 0.032 Uiso 1 1 d RD . .
O18 O 0.8647(3) 0.1497(3) 0.1125(2) 0.0268(5) Uani 1 1 d D . .
H18A H 0.8971 0.2523 0.1621 0.032 Uiso 1 1 d RD . .
H18B H 0.7655 0.1027 0.1320 0.032 Uiso 1 1 d RD . .
O19 O 0.9879(4) 0.4926(4) 0.2705(4) 0.0684(10) Uani 1 1 d D . .
H19A H 1.1033 0.5432 0.3037 0.082 Uiso 1 1 d RD . .
H19B H 0.8834 0.4742 0.2953 0.082 Uiso 1 1 d RD . .
O20 O 0.7786(8) -0.4618(5) -0.5254(5) 0.134(2) Uani 1 1 d D . .
H20A H 0.8753 -0.4507 -0.4730 0.161 Uiso 1 1 d RD . .
H20B H 0.7021 -0.5568 -0.5407 0.161 Uiso 1 1 d RD . .
O21 O 0.0345(9) 0.4799(11) -0.0054(9) 0.061(2) Uani 0.50 1 d P . .

loop_
_atom_site_aniso_label
_atom_site_aniso_U_11
_atom_site_aniso_U_22
_atom_site_aniso_U_33
_atom_site_aniso_U_23
_atom_site_aniso_U_13
_atom_site_aniso_U_12
Ni1 0.0171(2) 0.0181(2) 0.0144(2) 0.00458(15) 0.00467(14) 0.00817(15)
O2 0.0161(10) 0.0142(10) 0.0165(10) 0.0034(8) 0.0052(8) 0.0074(8)
C3 0.0177(14) 0.0160(14) 0.0124(13) 0.0055(11) 0.0031(11) 0.0072(11)
O4 0.0283(12) 0.0127(10) 0.0237(11) 0.0037(9) 0.0127(9) 0.0070(9)
C5 0.0140(13) 0.0124(13) 0.0152(13) 0.0032(11) 0.0026(11) 0.0053(11)
C6 0.0219(15) 0.0162(14) 0.0172(14) 0.0070(12) 0.0067(12) 0.0090(12)
C7 0.0239(15) 0.0167(14) 0.0140(14) 0.0059(11) 0.0057(12) 0.0071(12)
C8 0.0143(13) 0.0162(13) 0.0111(13) 0.0043(11) 0.0035(10) 0.0063(11)
C9 0.0120(13) 0.0132(13) 0.0126(13) 0.0035(11) 0.0026(10) 0.0047(10)
C10 0.0202(14) 0.0172(14) 0.0132(13) 0.0061(11) 0.0033(11) 0.0114(12)
O11 0.0207(11) 0.0181(10) 0.0145(10) 0.0016(8) 0.0020(8) 0.0062(9)
O12 0.0267(11) 0.0205(11) 0.0150(10) 0.0070(9) 0.0102(9) 0.0106(9)
O13 0.0242(11) 0.0193(11) 0.0149(10) 0.0050(8) 0.0075(8) 0.0091(9)
O14 0.0217(11) 0.0147(10) 0.0133(10) 0.0020(8) 0.0041(8) 0.0075(8)
O15 0.0334(13) 0.0385(13) 0.0184(11) 0.0127(10) 0.0103(9) 0.0242(11)
O16 0.0266(12) 0.0227(11) 0.0344(13) 0.0101(10) 0.0185(10) 0.0126(10)
O17 0.0165(11) 0.0285(12) 0.0239(11) 0.0036(10) 0.0048(9) 0.0056(9)
O18 0.0238(12) 0.0305(12) 0.0247(12) 0.0088(10) 0.0092(9) 0.0115(10)
O19 0.0357(17) 0.0391(18) 0.109(3) 0.0199(19) -0.0028(18) 0.0046(14)
O20 0.174(6) 0.039(2) 0.146(5) 0.019(3) 0.080(4) 0.001(3)
O21 0.031(5) 0.060(5) 0.061(4) -0.006(4) 0.004(4) 0.020(3)

loop_
_atom_type_symbol
_atom_type_description
_atom_type_scat_dispersion_real
_atom_type_scat_dispersion_imag
_atom_type_scat_source
C C 0.0033 0.0016 'International Tables Vol C Tables 4.2.6.8 and 6.1.1.4'
H H 0.0000 0.0000 'International Tables Vol C Tables 4.2.6.8 and 6.1.1.4'
Ni Ni 0.3393 1.1124 'International Tables Vol C Tables 4.2.6.8 and 6.1.1.4'
O O 0.0106 0.0060 'International Tables Vol C Tables 4.2.6.8 and 6.1.1.4'

loop_
_geom_angle_atom_site_label_1
_geom_angle_atom_site_label_2
_geom_angle_atom_site_label_3
_geom_angle
_geom_angle_site_symmetry_1
_geom_angle_site_symmetry_3
_geom_angle_publ_flag
O15 Ni1 O16 89.03(9) . . ?
O15 Ni1 O2 88.87(8) . . ?
O16 Ni1 O2 177.84(8) . . ?
O15 Ni1 O14 179.68(8) . . ?
O16 Ni1 O14 91.19(8) . . ?
O2 Ni1 O14 90.91(8) . . ?
O15 Ni1 O17 92.22(9) . . ?
O16 Ni1 O17 92.93(9) . . ?
O2 Ni1 O17 86.65(8) . . ?
O14 Ni1 O17 88.01(8) . . ?
O15 Ni1 O13 88.11(9) . . ?
O16 Ni1 O13 85.14(9) . . ?
O2 Ni1 O13 95.29(8) . . ?
O14 Ni1 O13 91.68(8) . . ?
O17 Ni1 O13 178.04(8) . . ?
C3 O2 Ni1 124.10(17) . . ?
O4 C3 O2 124.6(3) . . ?
O4 C3 C5 118.0(2) . . ?
O2 C3 C5 117.2(2) . . ?
C6 C5 C9 120.1(2) . . ?
C6 C5 C3 115.9(2) . . ?
C9 C5 C3 123.7(2) . . ?
C5 C6 C7 121.1(3) . . ?
C5 C6 H6 119.5 . . ?
C7 C6 H6 119.5 . . ?
C8 C7 C6 120.7(3) . . ?
C8 C7 H7 119.7 . . ?
C6 C7 H7 119.7 . . ?
C7 C8 C9 120.1(3) . 2_665 ?
C7 C8 C10 116.2(2) . . ?
C9 C8 C10 122.8(2) 2_665 . ?
C9 C9 C8 118.8(3) 2_665 2_665 ?
C9 C9 C5 118.6(3) 2_665 . ?
C8 C9 C5 122.6(2) 2_665 . ?
O11 C10 O12 123.7(3) . . ?
O11 C10 C8 116.2(2) . . ?
O12 C10 C8 119.9(3) . . ?
Ni1 O13 H13A 96.6 . . ?
Ni1 O13 H13B 118.4 . . ?
H13A O13 H13B 107.5 . . ?
Ni1 O14 H14A 110.7 . . ?
Ni1 O14 H14B 114.4 . . ?
H14A O14 H14B 117.2 . . ?
Ni1 O15 H15A 118.6 . . ?
Ni1 O15 H15B 122.0 . . ?
H15A O15 H15B 111.0 . . ?
Ni1 O16 H16A 119.8 . . ?
Ni1 O16 H16B 129.4 . . ?
H16A O16 H16B 105.7 . . ?
Ni1 O17 H17A 115.0 . . ?
Ni1 O17 H17B 118.5 . . ?
H17A O17 H17B 109.8 . . ?
H18A O18 H18B 106.5 . . ?
H19A O19 H19B 139.2 . . ?
H20A O20 H20B 103.3 . . ?

loop_
_geom_bond_atom_site_label_1
_geom_bond_atom_site_label_2
_geom_bond_distance
_geom_bond_site_symmetry_2
_geom_bond_publ_flag
Ni1 O15 2.022(2) . ?
Ni1 O16 2.049(2) . ?
Ni1 O2 2.0660(19) . ?
Ni1 O14 2.0695(19) . ?
Ni1 O17 2.073(2) . ?
Ni1 O13 2.087(2) . ?
O2 C3 1.268(3) . ?
C3 O4 1.259(3) . ?
C3 C5 1.505(4) . ?
C5 C6 1.369(4) . ?
C5 C9 1.442(4) . ?
C6 C7 1.405(4) . ?
C6 H6 0.9500 . ?
C7 C8 1.374(4) . ?
C7 H7 0.9500 . ?
C8 C9 1.439(4) 2_665 ?
C8 C10 1.501(4) . ?
C9 C9 1.429(5) 2_665 ?
C9 C8 1.439(4) 2_665 ?
C10 O11 1.262(4) . ?
C10 O12 1.270(3) . ?
O13 H13A 0.8511 . ?
O13 H13B 0.8484 . ?
O14 H14A 0.8493 . ?
O14 H14B 0.8467 . ?
O15 H15A 0.8498 . ?
O15 H15B 0.8502 . ?
O16 H16A 0.8500 . ?
O16 H16B 0.8489 . ?
O17 H17A 0.8485 . ?
O17 H17B 0.8428 . ?
O18 H18A 0.8464 . ?
O18 H18B 0.8477 . ?
O19 H19A 0.8560 . ?
O19 H19B 0.8559 . ?
O20 H20A 0.8903 . ?
O20 H20B 0.8504 . ?
O21 O21 0.730(10) 2_565 ?

loop_
_geom_hbond_atom_site_label_D
_geom_hbond_atom_site_label_H
_geom_hbond_atom_site_label_A
_geom_hbond_distance_DH
_geom_hbond_distance_HA
_geom_hbond_distance_DA
_geom_hbond_angle_DHA
_geom_hbond_site_symmetry_A
O13 H13A O4 0.85 1.78 2.603(3) 163.0 .
O13 H13B O12 0.85 2.02 2.860(3) 171.9 1_544
O14 H14A O12 0.85 1.90 2.752(3) 177.1 2_665
O14 H14B O11 0.85 1.75 2.594(3) 173.9 1_544
O15 H15A O18 0.85 1.89 2.729(3) 167.0 2_755
O15 H15B O18 0.85 1.90 2.739(3) 168.2 .
O16 H16A O20 0.85 1.87 2.713(5) 173.6 .
O16 H16B O14 0.85 1.97 2.814(3) 177.2 2_754
O17 H17A O11 0.85 1.90 2.739(3) 168.6 2_765
O17 H17B O21 0.84 2.02 2.784(8) 149.6 1_655
O18 H18A O19 0.85 1.96 2.807(4) 175.7 .
O18 H18B O4 0.85 1.87 2.719(3) 179.5 2_655
O19 H19A O12 0.86 1.99 2.842(4) 177.9 1_655
O19 H19B O20 0.86 2.16 2.854(6) 138.5 1_566
O20 H20A O19 0.89 2.72 3.520(8) 149.6 2_755
O20 H20B O13 0.85 2.56 3.379(5) 161.6 2_644
